data_7116916
loop_
_publ_author_name
'Pierangelo Gobbo'
'Tommaso Romagnoli'
'Stephanie M. Barbon'
'Jacquelyn T. Price'
'Jennifer Keir'
'Joe B. Gilroy'
'Mark S. Workentin'

_publ_section_title
;
 Expanding the scope of strained-alkyne chemistry: a
 protection-deprotection strategy via the formation of a
 dicobalt-hexacarbonyl complex
;
_journal_name_full Chem.Commun.
_journal_page_first 6647
_journal_paper_doi 10.1039/C5cc01522G
_journal_volume 51
_journal_year 2015
_chemical_formula_sum 'C16 H14 Co2 O7'
_chemical_formula_weight 436.13
_chemical_name_systematic
;
 ?
;
_space_group_crystal_system triclinic
_space_group_IT_number 2
_space_group_name_Hall '-P 1'
_space_group_name_H-M_alt 'P -1'
_symmetry_space_group_name_Hall '-P 1'
_symmetry_space_group_name_H-M 'P -1'
_atom_sites_solution_hydrogens mixed
_atom_sites_solution_primary dual
_atom_sites_solution_secondary difmap
_audit_creation_method SHELXL-2014
_audit_update_record
;
2015-02-18 deposited with the CCDC.
2015-03-12 downloaded from the CCDC.
;
_cell_angle_alpha 101.280(16)
_cell_angle_beta 102.130(12)
_cell_angle_gamma 103.697(12)
_cell_formula_units_Z 6
_cell_length_a 8.893(3)
_cell_length_b 16.495(6)
_cell_length_c 19.797(9)
_cell_measurement_reflns_used 9914
_cell_measurement_temperature 110
_cell_measurement_theta_max 30.59
_cell_measurement_theta_min 2.82
_cell_volume 2664.8(18)
_computing_cell_refinement SAINT
_computing_data_collection Apex2
_computing_data_reduction SAINT
_computing_molecular_graphics NRCVAX
_computing_publication_material cif2tables.py
_computing_structure_refinement SHELXL-2014
_computing_structure_solution XS
_diffrn_ambient_temperature 110
_diffrn_detector 'CCD plate'
_diffrn_detector_type 'Bruker Apex2'
_diffrn_measured_fraction_theta_full 0.998
_diffrn_measured_fraction_theta_max 0.995
_diffrn_measurement_device '\k-geometry diffractometer'
_diffrn_measurement_device_type 'Bruker Kappa Axis Apex2'
_diffrn_measurement_method 'phi and omega scans'
_diffrn_radiation_type MoK\a
_diffrn_radiation_wavelength 0.71073
_diffrn_reflns_av_R_equivalents 0.0234
_diffrn_reflns_av_unetI/netI 0.0259
_diffrn_reflns_Laue_measured_fraction_full 0.998
_diffrn_reflns_Laue_measured_fraction_max 0.995
_diffrn_reflns_limit_h_max 12
_diffrn_reflns_limit_h_min -12
_diffrn_reflns_limit_k_max 23
_diffrn_reflns_limit_k_min -22
_diffrn_reflns_limit_l_max 28
_diffrn_reflns_limit_l_min -28
_diffrn_reflns_number 47564
_diffrn_reflns_point_group_measured_fraction_full 0.998
_diffrn_reflns_point_group_measured_fraction_max 0.995
_diffrn_reflns_theta_full 25.242
_diffrn_reflns_theta_max 30.587
_diffrn_reflns_theta_min 2.933
_diffrn_source 'sealed tube'
_exptl_absorpt_coefficient_mu 1.900
_exptl_absorpt_correction_T_max 0.7461
_exptl_absorpt_correction_T_min 0.565
_exptl_absorpt_correction_type multi-scan
_exptl_absorpt_process_details SADABS
_exptl_crystal_colour red
_exptl_crystal_density_diffrn 1.631
_exptl_crystal_description block
_exptl_crystal_F_000 1320
_exptl_crystal_size_max 0.460
_exptl_crystal_size_mid 0.420
_exptl_crystal_size_min 0.082
_refine_diff_density_max 0.539
_refine_diff_density_min -0.364
_refine_diff_density_rms 0.071
_refine_ls_extinction_coef .
_refine_ls_extinction_method none
_refine_ls_goodness_of_fit_ref 1.046
_refine_ls_hydrogen_treatment constr
_refine_ls_matrix_type full
_refine_ls_number_parameters 676
_refine_ls_number_reflns 16299
_refine_ls_number_restraints 0
_refine_ls_restrained_S_all 1.046
_refine_ls_R_factor_all 0.0296
_refine_ls_R_factor_gt 0.0231
_refine_ls_shift/su_max 0.003
_refine_ls_shift/su_mean 0.000
_refine_ls_structure_factor_coef Fsqd
_refine_ls_weighting_details 'w=1/[\s^2^(Fo^2^)+(0.0279P)^2^+0.7707P] where P=(Fo^2^+2Fc^2^)/3'
_refine_ls_weighting_scheme calc
_refine_ls_wR_factor_gt 0.0571
_refine_ls_wR_factor_ref 0.0600
_reflns_Friedel_coverage 0.000
_reflns_Friedel_fraction_full .
_reflns_Friedel_fraction_max .
_reflns_number_gt 14243
_reflns_number_total 16299
_reflns_threshold_expression 'I > 2\s(I)'
_cod_data_source_file c5cc01522g2.cif
_cod_data_source_block endo-2
_cod_original_cell_volume 2664.9(18)
_cod_database_code 7116916
_shelx_space_group_comment
;
The symmetry employed for this shelxl refinement is uniquely defined
by the following loop, which should always be used as a source of
symmetry information in preference to the above space-group names.
They are only intended as comments.
;
_shelx_estimated_absorpt_t_min 0.475
_shelx_estimated_absorpt_t_max 0.860
_shelxl_version_number 2014-3

loop_
_space_group_symop_operation_xyz
'x, y, z'
'-x, -y, -z'

loop_
_atom_site_label
_atom_site_type_symbol
_atom_site_fract_x
_atom_site_fract_y
_atom_site_fract_z
_atom_site_U_iso_or_equiv
_atom_site_adp_type
_atom_site_occupancy
_atom_site_site_symmetry_order
_atom_site_calc_flag
_atom_site_refinement_flags_posn
_atom_site_refinement_flags_adp
_atom_site_refinement_flags_occupancy
_atom_site_disorder_assembly
_atom_site_disorder_group
Co1A Co 0.71668(2) 0.77052(2) 0.35274(2) 0.01272(4) Uani 1 1 d . . . . .
Co1B Co -0.07929(2) 1.02103(2) 0.13673(2) 0.01276(4) Uani 1 1 d . . . . .
Co1C Co 0.21783(2) 0.54514(2) 0.91876(2) 0.01587(4) Uani 1 1 d . . . . .
O1B O -0.01560(13) 1.11508(7) 0.02848(6) 0.0284(2) Uani 1 1 d . . . . .
O1A O 0.80027(12) 0.76381(7) 0.21490(5) 0.0244(2) Uani 1 1 d . . . . .
C1B C -0.04448(14) 1.07567(9) 0.06766(7) 0.0183(2) Uani 1 1 d . . . . .
C1A C 0.76767(14) 0.76617(8) 0.26744(7) 0.0164(2) Uani 1 1 d . . . . .
O1C O -0.13131(13) 0.46565(9) 0.88487(7) 0.0440(3) Uani 1 1 d . . . . .
C1C C 0.00394(17) 0.49526(9) 0.90056(8) 0.0252(3) Uani 1 1 d . . . . .
Co2B Co 0.19334(2) 1.00770(2) 0.18062(2) 0.01324(4) Uani 1 1 d . . . . .
Co2A Co 0.50684(2) 0.84564(2) 0.33377(2) 0.01538(4) Uani 1 1 d . . . . .
Co2C Co 0.24977(2) 0.69442(2) 0.98555(2) 0.01441(4) Uani 1 1 d . . . . .
O2A O 0.98501(13) 0.91248(7) 0.45456(6) 0.0313(2) Uani 1 1 d . . . . .
O2B O -0.34986(11) 1.07734(7) 0.16901(6) 0.0281(2) Uani 1 1 d . . . . .
O2C O 0.37317(13) 0.49268(8) 1.04315(6) 0.0323(2) Uani 1 1 d . . . . .
C2B C -0.24611(14) 1.05464(8) 0.15558(7) 0.0179(2) Uani 1 1 d . . . . .
C2C C 0.31458(16) 0.51253(9) 0.99499(8) 0.0227(3) Uani 1 1 d . . . . .
C2A C 0.88120(15) 0.85816(8) 0.41606(7) 0.0186(2) Uani 1 1 d . . . . .
O3B O -0.24900(13) 0.83596(7) 0.06905(6) 0.0311(2) Uani 1 1 d . . . . .
C3B C -0.18376(15) 0.90686(9) 0.09430(7) 0.0197(2) Uani 1 1 d . . . . .
C3A C 0.77756(15) 0.67877(9) 0.36997(7) 0.0195(2) Uani 1 1 d . . . . .
O3C O 0.29645(18) 0.43372(8) 0.80552(7) 0.0436(3) Uani 1 1 d . . . . .
O3A O 0.81676(14) 0.62009(7) 0.37887(6) 0.0314(2) Uani 1 1 d . . . . .
C3C C 0.26491(18) 0.47615(9) 0.84982(9) 0.0270(3) Uani 1 1 d . . . . .
O4B O 0.32317(11) 1.06526(7) 0.06667(5) 0.0259(2) Uani 1 1 d . . . . .
O4A O 0.54727(13) 0.88724(7) 0.19901(6) 0.0290(2) Uani 1 1 d . . . . .
C4B C 0.27514(14) 1.04149(8) 0.11001(7) 0.0182(2) Uani 1 1 d . . . . .
C4A C 0.53085(15) 0.87084(9) 0.25063(8) 0.0203(3) Uani 1 1 d . . . . .
O4C O 0.45077(15) 0.69096(8) 1.12347(6) 0.0411(3) Uani 1 1 d . . . . .
C4C C 0.37211(17) 0.69239(9) 1.07106(8) 0.0244(3) Uani 1 1 d . . . . .
C5B C 0.15242(15) 0.89019(9) 0.15977(7) 0.0204(2) Uani 1 1 d . . . . .
C5A C 0.59456(16) 0.94563(9) 0.40485(8) 0.0234(3) Uani 1 1 d . . . . .
O5B O 0.12686(14) 0.81775(7) 0.14848(6) 0.0332(2) Uani 1 1 d . . . . .
C5C C 0.04672(17) 0.68384(9) 0.99468(8) 0.0252(3) Uani 1 1 d . . . . .
O5C O -0.08117(13) 0.67612(8) 0.99734(8) 0.0450(3) Uani 1 1 d . . . . .
O5A O 0.64357(15) 1.00503(8) 0.45181(7) 0.0395(3) Uani 1 1 d . . . . .
O6A O 0.16576(13) 0.82529(9) 0.32018(8) 0.0431(3) Uani 1 1 d . . . . .
O6B O 0.48410(12) 1.07294(7) 0.30021(6) 0.0313(2) Uani 1 1 d . . . . .
O6C O 0.37854(14) 0.87953(7) 0.99992(7) 0.0363(3) Uani 1 1 d . . . . .
C6C C 0.32494(16) 0.80801(9) 0.99471(8) 0.0217(3) Uani 1 1 d . . . . .
C6B C 0.37300(15) 1.04470(8) 0.25281(7) 0.0193(2) Uani 1 1 d . . . . .
C6A C 0.29819(16) 0.83553(10) 0.32416(8) 0.0255(3) Uani 1 1 d . . . . .
O7A O 0.26833(10) 0.45007(6) 0.49540(5) 0.01746(17) Uani 0.5 1 d . . P A 1
H7AA H 0.2668 0.4940 0.5247 0.026 Uiso 0.5 1 d R U P A 1
O7A' O 0.26833(10) 0.45007(6) 0.49540(5) 0.01746(17) Uani 0.5 1 d . . P A 2
H7A' H 0.1754 0.4156 0.4779 0.026 Uiso 0.5 1 d R U P A 2
O7B O -0.03259(11) 1.33842(6) 0.43876(6) 0.0238(2) Uani 0.5 1 d . . P B 1
H7BA H -0.1147 1.3543 0.4259 0.036 Uiso 0.5 1 d R U P B 1
O7B' O -0.03259(11) 1.33842(6) 0.43876(6) 0.0238(2) Uani 0.5 1 d . . P B 2
H7B' H 0.0603 1.3729 0.4562 0.036 Uiso 0.5 1 d R U P B 2
C7C C 0.20373(13) 0.64661(8) 0.88198(6) 0.0142(2) Uani 1 1 d . . . . .
C7B C 0.10016(13) 1.09883(7) 0.21643(6) 0.0122(2) Uani 1 1 d . . . . .
C7A C 0.52921(13) 0.76431(8) 0.39298(7) 0.0142(2) Uani 1 1 d . . . . .
C8A C 0.48236(13) 0.72080(8) 0.32394(7) 0.0149(2) Uani 1 1 d . . . . .
C8B C 0.03800(13) 1.02698(7) 0.23522(6) 0.0125(2) Uani 1 1 d . . . . .
C8C C 0.35764(13) 0.65594(8) 0.91388(6) 0.0134(2) Uani 1 1 d . . . . .
C9B C -0.01470(14) 0.99531(8) 0.29469(7) 0.0157(2) Uani 1 1 d . . . . .
H9BA H 0.0738 0.9791 0.3231 0.019 Uiso 1 1 calc R U . . .
H9BB H -0.1075 0.9428 0.2740 0.019 Uiso 1 1 calc R U . . .
C9A C 0.37436(15) 0.63824(8) 0.27239(7) 0.0193(2) Uani 1 1 d . . . . .
H9AA H 0.4268 0.6204 0.2349 0.023 Uiso 1 1 calc R U . . .
H9AB H 0.2730 0.6482 0.2488 0.023 Uiso 1 1 calc R U . . .
C9C C 0.52399(13) 0.68258(8) 0.90552(7) 0.0153(2) Uani 1 1 d . . . . .
H9CA H 0.5920 0.6546 0.9336 0.018 Uiso 1 1 calc R U . . .
H9CB H 0.5699 0.7459 0.9251 0.018 Uiso 1 1 calc R U . . .
C10C C 0.52838(13) 0.65835(8) 0.82709(7) 0.0155(2) Uani 1 1 d . . . . .
H10A H 0.6402 0.6619 0.8254 0.019 Uiso 1 1 calc R U . . .
H10B H 0.4617 0.5979 0.8043 0.019 Uiso 1 1 calc R U . . .
C10B C -0.06259(14) 1.06261(8) 0.34446(7) 0.0151(2) Uani 1 1 d . . . . .
H10C H -0.1348 1.0878 0.3154 0.018 Uiso 1 1 calc R U . . .
H10D H -0.1221 1.0340 0.3745 0.018 Uiso 1 1 calc R U . . .
C10A C 0.33533(15) 0.56499(8) 0.30934(7) 0.0179(2) Uani 1 1 d . . . . .
H10E H 0.2901 0.5090 0.2727 0.022 Uiso 1 1 calc R U . . .
H10F H 0.4357 0.5634 0.3414 0.022 Uiso 1 1 calc R U . . .
C11B C 0.08337(14) 1.13390(8) 0.39204(6) 0.0146(2) Uani 1 1 d . . . . .
H11A H 0.1647 1.1121 0.4204 0.017 Uiso 1 1 calc R U . . .
C11C C 0.46722(13) 0.71710(8) 0.78541(6) 0.0139(2) Uani 1 1 d . . . . .
H11B H 0.5296 0.7793 0.8062 0.017 Uiso 1 1 calc R U . . .
C11A C 0.21670(14) 0.57690(8) 0.35236(7) 0.0168(2) Uani 1 1 d . . . . .
H11C H 0.1150 0.5831 0.3237 0.020 Uiso 1 1 calc R U . . .
C12A C 0.26540(14) 0.62808(8) 0.43006(7) 0.0150(2) Uani 1 1 d . . . . .
H12A H 0.1896 0.6611 0.4421 0.018 Uiso 1 1 calc R U . . .
C12B C 0.15777(13) 1.21442(8) 0.37081(6) 0.0133(2) Uani 1 1 d . . . . .
H12B H 0.2778 1.2347 0.3875 0.016 Uiso 1 1 calc R U . . .
C12C C 0.29216(13) 0.70431(8) 0.74928(6) 0.0134(2) Uani 1 1 d . . . . .
H12C H 0.2644 0.7599 0.7516 0.016 Uiso 1 1 calc R U . . .
C13B C 0.08933(13) 1.23187(7) 0.30033(6) 0.0129(2) Uani 1 1 d . . . . .
H13A H 0.1117 1.2950 0.3065 0.015 Uiso 1 1 calc R U . . .
H13B H -0.0287 1.2058 0.2853 0.015 Uiso 1 1 calc R U . . .
C13C C 0.15438(13) 0.63099(8) 0.74985(6) 0.0152(2) Uani 1 1 d . . . . .
H13C H 0.1898 0.5784 0.7495 0.018 Uiso 1 1 calc R U . . .
H13D H 0.0652 0.6186 0.7063 0.018 Uiso 1 1 calc R U . . .
C13A C 0.43797(13) 0.67161(8) 0.47307(7) 0.0146(2) Uani 1 1 d . . . . .
H13E H 0.5066 0.6366 0.4574 0.017 Uiso 1 1 calc R U . . .
H13F H 0.4466 0.6747 0.5242 0.017 Uiso 1 1 calc R U . . .
C14A C 0.49888(14) 0.76310(8) 0.46428(7) 0.0159(2) Uani 1 1 d . . . . .
H14A H 0.4186 0.7943 0.4711 0.019 Uiso 1 1 calc R U . . .
H14B H 0.5998 0.7944 0.5021 0.019 Uiso 1 1 calc R U . . .
C14C C 0.09494(14) 0.65422(9) 0.81649(7) 0.0178(2) Uani 1 1 d . . . . .
H14C H 0.0878 0.7142 0.8238 0.021 Uiso 1 1 calc R U . . .
H14D H -0.0142 0.6154 0.8087 0.021 Uiso 1 1 calc R U . . .
C14B C 0.16179(13) 1.19460(7) 0.24198(6) 0.0137(2) Uani 1 1 d . . . . .
H14E H 0.1369 1.2198 0.2010 0.016 Uiso 1 1 calc R U . . .
H14F H 0.2801 1.2116 0.2610 0.016 Uiso 1 1 calc R U . . .
C15A C 0.19203(14) 0.53100(8) 0.41012(7) 0.0156(2) Uani 1 1 d . . . . .
H15A H 0.0778 0.5121 0.4119 0.019 Uiso 1 1 calc R U . . .
C15B C 0.07649(14) 1.22102(8) 0.43077(7) 0.0158(2) Uani 1 1 d . . . . .
H15B H 0.1530 1.2449 0.4796 0.019 Uiso 1 1 calc R U . . .
C15C C 0.40783(14) 0.69315(8) 0.70435(7) 0.0147(2) Uani 1 1 d . . . . .
H15C H 0.4401 0.7418 0.6822 0.018 Uiso 1 1 calc R U . . .
C16C C 0.39374(15) 0.60584(8) 0.65932(7) 0.0178(2) Uani 1 1 d . . . . .
H16A H 0.4966 0.6055 0.6477 0.021 Uiso 1 1 calc R U . C 1
H16B H 0.3680 0.5614 0.6856 0.021 Uiso 1 1 calc R U . C 1
C16B C -0.07592(15) 1.24669(8) 0.42364(7) 0.0172(2) Uani 1 1 d . . . . .
H16C H -0.1473 1.2206 0.3745 0.021 Uiso 1 1 calc R U . B 1
H16D H -0.1335 1.2265 0.4577 0.021 Uiso 1 1 calc R U . B 1
C16A C 0.28883(14) 0.47155(8) 0.43017(7) 0.0164(2) Uani 1 1 d . . . . .
H16E H 0.2547 0.4179 0.3911 0.020 Uiso 1 1 calc R U . A 1
H16F H 0.4039 0.4998 0.4363 0.020 Uiso 1 1 calc R U . A 1
O7C O 0.26878(12) 0.58776(6) 0.59537(5) 0.02192(19) Uani 0.5 1 d . . P D 1
H7CA H 0.2149 0.6230 0.6001 0.033 Uiso 0.5 1 d R U P D 1
O7C' O 0.26878(12) 0.58776(6) 0.59537(5) 0.02192(19) Uani 0.5 1 d . . P D 2
H7C' H 0.2685 0.5450 0.5643 0.033 Uiso 0.5 1 d R U P D 2

loop_
_atom_site_aniso_label
_atom_site_aniso_U_11
_atom_site_aniso_U_22
_atom_site_aniso_U_33
_atom_site_aniso_U_23
_atom_site_aniso_U_13
_atom_site_aniso_U_12
Co1A 0.01291(7) 0.01145(8) 0.01357(8) 0.00396(6) 0.00333(5) 0.00272(5)
Co1B 0.01129(7) 0.01402(8) 0.01131(8) 0.00084(6) 0.00176(5) 0.00372(5)
Co1C 0.01699(7) 0.01327(8) 0.01729(9) 0.00389(6) 0.00638(6) 0.00274(6)
O1B 0.0318(5) 0.0364(6) 0.0247(5) 0.0156(5) 0.0116(4) 0.0143(4)
O1A 0.0300(5) 0.0238(5) 0.0201(5) 0.0058(4) 0.0103(4) 0.0063(4)
C1B 0.0161(5) 0.0226(6) 0.0155(6) 0.0021(5) 0.0021(4) 0.0083(4)
C1A 0.0157(5) 0.0122(5) 0.0202(6) 0.0042(5) 0.0033(4) 0.0031(4)
O1C 0.0247(5) 0.0551(8) 0.0340(7) -0.0045(6) 0.0099(5) -0.0110(5)
C1C 0.0256(6) 0.0236(7) 0.0208(7) 0.0007(6) 0.0081(5) -0.0011(5)
Co2B 0.01250(7) 0.01439(8) 0.01266(8) 0.00105(6) 0.00306(5) 0.00588(6)
Co2A 0.01451(7) 0.01536(8) 0.01885(9) 0.00823(7) 0.00541(6) 0.00518(6)
Co2C 0.01517(7) 0.01514(8) 0.01207(8) 0.00208(6) 0.00425(6) 0.00346(6)
O2A 0.0291(5) 0.0246(5) 0.0275(6) 0.0014(4) -0.0019(4) -0.0033(4)
O2B 0.0190(4) 0.0305(6) 0.0347(6) 0.0031(5) 0.0084(4) 0.0101(4)
O2C 0.0332(5) 0.0399(6) 0.0377(6) 0.0246(5) 0.0151(5) 0.0195(5)
C2B 0.0152(5) 0.0179(6) 0.0174(6) 0.0024(5) 0.0014(4) 0.0033(4)
C2C 0.0231(6) 0.0213(7) 0.0298(7) 0.0109(6) 0.0135(5) 0.0088(5)
C2A 0.0193(5) 0.0183(6) 0.0193(6) 0.0066(5) 0.0058(5) 0.0054(4)
O3B 0.0337(5) 0.0199(5) 0.0286(6) -0.0012(4) 0.0005(4) 0.0001(4)
C3B 0.0184(5) 0.0220(7) 0.0160(6) 0.0018(5) 0.0018(4) 0.0057(5)
C3A 0.0220(6) 0.0196(6) 0.0172(6) 0.0055(5) 0.0061(5) 0.0052(5)
O3C 0.0718(9) 0.0219(6) 0.0442(8) 0.0034(5) 0.0341(7) 0.0148(6)
O3A 0.0432(6) 0.0262(6) 0.0347(6) 0.0159(5) 0.0137(5) 0.0189(5)
C3C 0.0360(7) 0.0157(6) 0.0305(8) 0.0061(6) 0.0145(6) 0.0049(5)
O4B 0.0226(4) 0.0348(6) 0.0205(5) 0.0076(4) 0.0087(4) 0.0059(4)
O4A 0.0354(5) 0.0338(6) 0.0289(6) 0.0192(5) 0.0149(4) 0.0160(5)
C4B 0.0144(5) 0.0209(6) 0.0168(6) -0.0005(5) 0.0023(4) 0.0068(4)
C4A 0.0195(5) 0.0181(6) 0.0279(7) 0.0111(5) 0.0075(5) 0.0086(5)
O4C 0.0487(7) 0.0382(7) 0.0221(6) 0.0125(5) -0.0073(5) -0.0029(5)
C4C 0.0281(6) 0.0214(7) 0.0185(7) 0.0046(5) 0.0048(5) -0.0007(5)
C5B 0.0196(5) 0.0226(7) 0.0180(6) 0.0008(5) 0.0041(5) 0.0089(5)
C5A 0.0228(6) 0.0216(7) 0.0294(8) 0.0093(6) 0.0113(5) 0.0070(5)
O5B 0.0391(6) 0.0184(5) 0.0383(7) 0.0008(5) 0.0063(5) 0.0103(4)
C5C 0.0240(6) 0.0224(7) 0.0256(7) -0.0016(6) 0.0097(5) 0.0036(5)
O5C 0.0239(5) 0.0417(7) 0.0624(9) -0.0038(6) 0.0196(6) 0.0035(5)
O5A 0.0394(6) 0.0294(6) 0.0410(7) -0.0058(5) 0.0139(5) 0.0032(5)
O6A 0.0223(5) 0.0611(9) 0.0564(8) 0.0271(7) 0.0143(5) 0.0185(5)
O6B 0.0271(5) 0.0305(6) 0.0284(6) 0.0034(5) -0.0060(4) 0.0088(4)
O6C 0.0358(6) 0.0195(5) 0.0553(8) 0.0098(5) 0.0154(5) 0.0082(4)
C6C 0.0215(6) 0.0217(7) 0.0232(7) 0.0043(5) 0.0078(5) 0.0087(5)
C6B 0.0201(5) 0.0176(6) 0.0213(6) 0.0042(5) 0.0045(5) 0.0092(5)
C6A 0.0235(6) 0.0301(8) 0.0287(8) 0.0152(6) 0.0081(5) 0.0110(5)
O7A 0.0224(4) 0.0134(4) 0.0159(4) 0.0032(3) 0.0062(3) 0.0035(3)
O7A' 0.0224(4) 0.0134(4) 0.0159(4) 0.0032(3) 0.0062(3) 0.0035(3)
O7B 0.0199(4) 0.0129(4) 0.0360(6) 0.0025(4) 0.0057(4) 0.0046(3)
O7B' 0.0199(4) 0.0129(4) 0.0360(6) 0.0025(4) 0.0057(4) 0.0046(3)
C7C 0.0149(5) 0.0153(6) 0.0124(5) 0.0028(4) 0.0048(4) 0.0039(4)
C7B 0.0110(4) 0.0136(5) 0.0115(5) 0.0010(4) 0.0031(4) 0.0046(4)
C7A 0.0132(5) 0.0124(5) 0.0173(6) 0.0061(4) 0.0040(4) 0.0023(4)
C8A 0.0143(5) 0.0141(6) 0.0154(6) 0.0064(5) 0.0031(4) 0.0012(4)
C8B 0.0125(4) 0.0130(5) 0.0109(5) 0.0010(4) 0.0022(4) 0.0044(4)
C8C 0.0149(5) 0.0128(5) 0.0120(5) 0.0027(4) 0.0038(4) 0.0034(4)
C9B 0.0212(5) 0.0105(5) 0.0157(6) 0.0038(4) 0.0068(4) 0.0033(4)
C9A 0.0212(5) 0.0190(6) 0.0114(6) 0.0025(5) 0.0021(4) -0.0026(4)
C9C 0.0119(5) 0.0180(6) 0.0144(6) 0.0040(5) 0.0017(4) 0.0031(4)
C10C 0.0133(5) 0.0174(6) 0.0169(6) 0.0047(5) 0.0055(4) 0.0051(4)
C10B 0.0177(5) 0.0139(6) 0.0149(6) 0.0040(4) 0.0078(4) 0.0036(4)
C10A 0.0212(5) 0.0142(6) 0.0134(6) 0.0009(5) 0.0050(4) -0.0023(4)
C11B 0.0191(5) 0.0137(6) 0.0112(5) 0.0029(4) 0.0036(4) 0.0060(4)
C11C 0.0131(5) 0.0132(5) 0.0137(5) 0.0020(4) 0.0039(4) 0.0019(4)
C11A 0.0150(5) 0.0174(6) 0.0148(6) 0.0048(5) 0.0019(4) 0.0000(4)
C12A 0.0148(5) 0.0147(6) 0.0154(6) 0.0043(4) 0.0049(4) 0.0033(4)
C12B 0.0133(5) 0.0127(5) 0.0118(5) 0.0014(4) 0.0012(4) 0.0031(4)
C12C 0.0153(5) 0.0126(5) 0.0128(5) 0.0025(4) 0.0040(4) 0.0052(4)
C13B 0.0151(5) 0.0097(5) 0.0129(5) 0.0014(4) 0.0032(4) 0.0036(4)
C13C 0.0125(5) 0.0176(6) 0.0132(6) 0.0027(5) 0.0022(4) 0.0025(4)
C13A 0.0158(5) 0.0135(5) 0.0129(5) 0.0041(4) 0.0033(4) 0.0014(4)
C14A 0.0181(5) 0.0134(6) 0.0134(6) 0.0019(4) 0.0036(4) 0.0010(4)
C14C 0.0122(5) 0.0263(7) 0.0158(6) 0.0063(5) 0.0038(4) 0.0066(4)
C14B 0.0140(5) 0.0125(5) 0.0141(5) 0.0034(4) 0.0052(4) 0.0017(4)
C15A 0.0151(5) 0.0149(6) 0.0149(6) 0.0034(5) 0.0050(4) 0.0002(4)
C15B 0.0213(5) 0.0150(6) 0.0103(5) 0.0013(4) 0.0033(4) 0.0061(4)
C15C 0.0164(5) 0.0141(6) 0.0138(6) 0.0038(4) 0.0059(4) 0.0032(4)
C16C 0.0201(5) 0.0202(6) 0.0147(6) 0.0024(5) 0.0060(4) 0.0096(5)
C16B 0.0207(5) 0.0144(6) 0.0172(6) 0.0019(5) 0.0085(4) 0.0049(4)
C16A 0.0207(5) 0.0128(5) 0.0148(6) 0.0015(4) 0.0079(4) 0.0021(4)
O7C 0.0290(5) 0.0214(5) 0.0143(4) -0.0007(4) 0.0023(4) 0.0128(4)
O7C' 0.0290(5) 0.0214(5) 0.0143(4) -0.0007(4) 0.0023(4) 0.0128(4)

loop_
_atom_type_symbol
_atom_type_description
_atom_type_scat_dispersion_real
_atom_type_scat_dispersion_imag
_atom_type_scat_source
C C 0.0033 0.0016 'International Tables Vol C Tables 4.2.6.8 and 6.1.1.4'
H H 0.0000 0.0000 'International Tables Vol C Tables 4.2.6.8 and 6.1.1.4'
O O 0.0106 0.0060 'International Tables Vol C Tables 4.2.6.8 and 6.1.1.4'
Co Co 0.3494 0.9721 'International Tables Vol C Tables 4.2.6.8 and 6.1.1.4'

loop_
_geom_angle_atom_site_label_1
_geom_angle_atom_site_label_2
_geom_angle_atom_site_label_3
_geom_angle
_geom_angle_site_symmetry_1
_geom_angle_site_symmetry_3
C3A Co1A C2A 100.62(6) . .
C3A Co1A C1A 96.76(6) . .
C2A Co1A C1A 103.74(6) . .
C3A Co1A C8A 100.21(6) . .
C2A Co1A C8A 143.27(6) . .
C1A Co1A C8A 103.44(6) . .
C3A Co1A C7A 102.82(6) . .
C2A Co1A C7A 105.87(6) . .
C1A Co1A C7A 140.48(5) . .
C8A Co1A C7A 39.67(5) . .
C3A Co1A Co2A 150.32(4) . .
C2A Co1A Co2A 100.09(5) . .
C1A Co1A Co2A 98.72(4) . .
C8A Co1A Co2A 51.51(4) . .
C7A Co1A Co2A 50.76(4) . .
C2B Co1B C1B 99.97(6) . .
C2B Co1B C3B 98.44(6) . .
C1B Co1B C3B 108.75(7) . .
C2B Co1B C7B 101.91(6) . .
C1B Co1B C7B 98.38(6) . .
C3B Co1B C7B 142.48(5) . .
C2B Co1B C8B 99.12(6) . .
C1B Co1B C8B 136.91(6) . .
C3B Co1B C8B 106.13(6) . .
C7B Co1B C8B 39.72(5) . .
C2B Co1B Co2B 148.99(4) . .
C1B Co1B Co2B 99.07(4) . .
C3B Co1B Co2B 98.31(4) . .
C7B Co1B Co2B 51.03(4) . .
C8B Co1B Co2B 51.02(3) . .
C3C Co1C C1C 100.92(7) . .
C3C Co1C C2C 98.78(7) . .
C1C Co1C C2C 106.59(7) . .
C3C Co1C C7C 103.98(7) . .
C1C Co1C C7C 97.19(6) . .
C2C Co1C C7C 143.12(6) . .
C3C Co1C C8C 97.17(6) . .
C1C Co1C C8C 136.33(6) . .
C2C Co1C C8C 109.44(6) . .
C7C Co1C C8C 39.59(5) . .
C3C Co1C Co2C 147.71(5) . .
C1C Co1C Co2C 102.13(5) . .
C2C Co1C Co2C 95.96(5) . .
C7C Co1C Co2C 50.87(4) . .
C8C Co1C Co2C 50.70(4) . .
O1B C1B Co1B 174.86(12) . .
O1A C1A Co1A 179.53(13) . .
O1C C1C Co1C 175.29(15) . .
C6B Co2B C4B 99.68(7) . .
C6B Co2B C5B 102.86(6) . .
C4B Co2B C5B 105.90(6) . .
C6B Co2B C7B 95.48(6) . .
C4B Co2B C7B 104.90(6) . .
C5B Co2B C7B 140.63(6) . .
C6B Co2B C8B 99.05(6) . .
C4B Co2B C8B 141.46(5) . .
C5B Co2B C8B 102.30(6) . .
C7B Co2B C8B 39.82(5) . .
C6B Co2B Co1B 145.52(4) . .
C4B Co2B Co1B 97.23(4) . .
C5B Co2B Co1B 101.05(4) . .
C7B Co2B Co1B 50.97(4) . .
C8B Co2B Co1B 51.40(4) . .
C6A Co2A C4A 101.23(6) . .
C6A Co2A C5A 99.66(7) . .
C4A Co2A C5A 107.58(7) . .
C6A Co2A C7A 98.12(6) . .
C4A Co2A C7A 144.57(6) . .
C5A Co2A C7A 97.98(7) . .
C6A Co2A C8A 94.79(6) . .
C4A Co2A C8A 108.94(6) . .
C5A Co2A C8A 136.99(6) . .
C7A Co2A C8A 39.63(5) . .
C6A Co2A Co1A 144.55(5) . .
C4A Co2A Co1A 98.39(4) . .
C5A Co2A Co1A 102.16(5) . .
C7A Co2A Co1A 51.46(4) . .
C8A Co2A Co1A 50.69(4) . .
C6C Co2C C4C 97.11(7) . .
C6C Co2C C5C 102.17(6) . .
C4C Co2C C5C 106.85(7) . .
C6C Co2C C8C 96.95(6) . .
C4C Co2C C8C 105.96(7) . .
C5C Co2C C8C 139.31(6) . .
C6C Co2C C7C 102.03(6) . .
C4C Co2C C7C 142.28(6) . .
C5C Co2C C7C 100.50(6) . .
C8C Co2C C7C 39.92(5) . .
C6C Co2C Co1C 147.89(5) . .
C4C Co2C Co1C 97.94(5) . .
C5C Co2C Co1C 100.34(5) . .
C8C Co2C Co1C 51.56(4) . .
C7C Co2C Co1C 51.14(4) . .
O2B C2B Co1B 178.39(13) . .
O2C C2C Co1C 178.81(13) . .
O2A C2A Co1A 178.78(13) . .
O3B C3B Co1B 178.87(13) . .
O3A C3A Co1A 177.93(13) . .
O3C C3C Co1C 178.53(14) . .
O4B C4B Co2B 177.11(12) . .
O4A C4A Co2A 179.30(14) . .
O4C C4C Co2C 178.46(15) . .
O5B C5B Co2B 178.40(13) . .
O5A C5A Co2A 175.33(13) . .
O5C C5C Co2C 177.16(15) . .
O6C C6C Co2C 177.05(12) . .
O6B C6B Co2B 175.45(12) . .
O6A C6A Co2A 175.85(14) . .
C16A O7A H7AA 109.6 . .
C16B O7B H7BA 109.7 . .
C8C C7C C14C 143.37(11) . .
C8C C7C Co2C 69.93(7) . .
C14C C7C Co2C 136.04(9) . .
C8C C7C Co1C 70.75(7) . .
C14C C7C Co1C 130.82(9) . .
Co2C C7C Co1C 77.99(5) . .
C8B C7B C14B 143.74(11) . .
C8B C7B Co1B 70.74(7) . .
C14B C7B Co1B 132.38(8) . .
C8B C7B Co2B 70.20(7) . .
C14B C7B Co2B 134.00(8) . .
Co1B C7B Co2B 78.00(5) . .
C8A C7A C14A 143.65(11) . .
C8A C7A Co2A 71.02(8) . .
C14A C7A Co2A 130.99(9) . .
C8A C7A Co1A 69.29(7) . .
C14A C7A Co1A 136.01(8) . .
Co2A C7A Co1A 77.78(5) . .
C7A C8A C9A 143.05(11) . .
C7A C8A Co1A 71.04(7) . .
C9A C8A Co1A 131.95(9) . .
C7A C8A Co2A 69.35(7) . .
C9A C8A Co2A 135.61(9) . .
Co1A C8A Co2A 77.80(5) . .
C7B C8B C9B 143.01(11) . .
C7B C8B Co2B 69.98(7) . .
C9B C8B Co2B 135.59(8) . .
C7B C8B Co1B 69.54(7) . .
C9B C8B Co1B 132.65(9) . .
Co2B C8B Co1B 77.58(5) . .
C7C C8C C9C 142.77(12) . .
C7C C8C Co2C 70.15(8) . .
C9C C8C Co2C 135.05(9) . .
C7C C8C Co1C 69.65(7) . .
C9C C8C Co1C 133.19(9) . .
Co2C C8C Co1C 77.73(5) . .
C8B C9B C10B 113.02(10) . .
C8B C9B H9BA 109.0 . .
C10B C9B H9BA 109.0 . .
C8B C9B H9BB 109.0 . .
C10B C9B H9BB 109.0 . .
H9BA C9B H9BB 107.8 . .
C8A C9A C10A 112.23(11) . .
C8A C9A H9AA 109.2 . .
C10A C9A H9AA 109.2 . .
C8A C9A H9AB 109.2 . .
C10A C9A H9AB 109.2 . .
H9AA C9A H9AB 107.9 . .
C8C C9C C10C 112.52(10) . .
C8C C9C H9CA 109.1 . .
C10C C9C H9CA 109.1 . .
C8C C9C H9CB 109.1 . .
C10C C9C H9CB 109.1 . .
H9CA C9C H9CB 107.8 . .
C11C C10C C9C 112.01(10) . .
C11C C10C H10A 109.2 . .
C9C C10C H10A 109.2 . .
C11C C10C H10B 109.2 . .
C9C C10C H10B 109.2 . .
H10A C10C H10B 107.9 . .
C11B C10B C9B 111.28(10) . .
C11B C10B H10C 109.4 . .
C9B C10B H10C 109.4 . .
C11B C10B H10D 109.4 . .
C9B C10B H10D 109.4 . .
H10C C10B H10D 108.0 . .
C11A C10A C9A 111.78(11) . .
C11A C10A H10E 109.3 . .
C9A C10A H10E 109.3 . .
C11A C10A H10F 109.3 . .
C9A C10A H10F 109.3 . .
H10E C10A H10F 107.9 . .
C10B C11B C15B 123.74(10) . .
C10B C11B C12B 123.61(10) . .
C15B C11B C12B 59.98(8) . .
C10B C11B H11A 113.2 . .
C15B C11B H11A 113.2 . .
C12B C11B H11A 113.2 . .
C10C C11C C12C 124.91(10) . .
C10C C11C C15C 123.38(11) . .
C12C C11C C15C 59.87(8) . .
C10C C11C H11B 112.9 . .
C12C C11C H11B 112.9 . .
C15C C11C H11B 112.9 . .
C10A C11A C15A 123.15(11) . .
C10A C11A C12A 123.68(10) . .
C15A C11A C12A 59.93(9) . .
C10A C11A H11C 113.3 . .
C15A C11A H11C 113.3 . .
C12A C11A H11C 113.3 . .
C13A C12A C15A 122.43(10) . .
C13A C12A C11A 123.59(10) . .
C15A C12A C11A 59.92(8) . .
C13A C12A H12A 113.6 . .
C15A C12A H12A 113.6 . .
C11A C12A H12A 113.6 . .
C13B C12B C15B 122.15(10) . .
C13B C12B C11B 122.74(10) . .
C15B C12B C11B 59.90(8) . .
C13B C12B H12B 113.9 . .
C15B C12B H12B 113.9 . .
C11B C12B H12B 113.9 . .
C13C C12C C15C 123.13(10) . .
C13C C12C C11C 124.61(10) . .
C15C C12C C11C 60.17(8) . .
C13C C12C H12C 113.0 . .
C15C C12C H12C 113.0 . .
C11C C12C H12C 113.0 . .
C12B C13B C14B 111.48(10) . .
C12B C13B H13A 109.3 . .
C14B C13B H13A 109.3 . .
C12B C13B H13B 109.3 . .
C14B C13B H13B 109.3 . .
H13A C13B H13B 108.0 . .
C12C C13C C14C 110.51(10) . .
C12C C13C H13C 109.5 . .
C14C C13C H13C 109.5 . .
C12C C13C H13D 109.5 . .
C14C C13C H13D 109.5 . .
H13C C13C H13D 108.1 . .
C12A C13A C14A 111.71(10) . .
C12A C13A H13E 109.3 . .
C14A C13A H13E 109.3 . .
C12A C13A H13F 109.3 . .
C14A C13A H13F 109.3 . .
H13E C13A H13F 107.9 . .
C7A C14A C13A 113.39(10) . .
C7A C14A H14A 108.9 . .
C13A C14A H14A 108.9 . .
C7A C14A H14B 108.9 . .
C13A C14A H14B 108.9 . .
H14A C14A H14B 107.7 . .
C7C C14C C13C 112.00(10) . .
C7C C14C H14C 109.2 . .
C13C C14C H14C 109.2 . .
C7C C14C H14D 109.2 . .
C13C C14C H14D 109.2 . .
H14C C14C H14D 107.9 . .
C7B C14B C13B 112.74(10) . .
C7B C14B H14E 109.0 . .
C13B C14B H14E 109.0 . .
C7B C14B H14F 109.0 . .
C13B C14B H14F 109.0 . .
H14E C14B H14F 107.8 . .
C16A C15A C11A 121.74(10) . .
C16A C15A C12A 121.77(10) . .
C11A C15A C12A 60.15(8) . .
C16A C15A H15A 114.2 . .
C11A C15A H15A 114.2 . .
C12A C15A H15A 114.2 . .
C16B C15B C11B 123.23(11) . .
C16B C15B C12B 121.52(11) . .
C11B C15B C12B 60.12(8) . .
C16B C15B H15B 113.9 . .
C11B C15B H15B 113.9 . .
C12B C15B H15B 113.9 . .
C16C C15C C12C 120.74(10) . .
C16C C15C C11C 122.13(11) . .
C12C C15C C11C 59.95(8) . .
C16C C15C H15C 114.4 . .
C12C C15C H15C 114.4 . .
C11C C15C H15C 114.4 . .
O7C C16C C15C 107.97(10) . .
O7C C16C H16A 110.1 . .
C15C C16C H16A 110.1 . .
O7C C16C H16B 110.1 . .
C15C C16C H16B 110.1 . .
H16A C16C H16B 108.4 . .
O7B C16B C15B 107.35(10) . .
O7B C16B H16C 110.2 . .
C15B C16B H16C 110.2 . .
O7B C16B H16D 110.2 . .
C15B C16B H16D 110.2 . .
H16C C16B H16D 108.5 . .
O7A C16A C15A 111.35(10) . .
O7A C16A H16E 109.4 . .
C15A C16A H16E 109.4 . .
O7A C16A H16F 109.4 . .
C15A C16A H16F 109.4 . .
H16E C16A H16F 108.0 . .
C16C O7C H7CA 109.7 . .

loop_
_geom_bond_atom_site_label_1
_geom_bond_atom_site_label_2
_geom_bond_distance
_geom_bond_site_symmetry_2
Co1A C3A 1.7923(14) .
Co1A C2A 1.8223(15) .
Co1A C1A 1.8311(15) .
Co1A C8A 1.9617(13) .
Co1A C7A 1.9835(13) .
Co1A Co2A 2.4782(7) .
Co1B C2B 1.7857(13) .
Co1B C1B 1.8181(15) .
Co1B C3B 1.8275(15) .
Co1B C7B 1.9655(13) .
Co1B C8B 1.9804(14) .
Co1B Co2B 2.4747(8) .
Co1C C3C 1.7864(16) .
Co1C C1C 1.8111(15) .
Co1C C2C 1.8162(16) .
Co1C C7C 1.9709(14) .
Co1C C8C 1.9846(13) .
Co1C Co2C 2.4757(9) .
O1B C1B 1.1366(17) .
O1A C1A 1.1329(17) .
O1C C1C 1.1345(18) .
Co2B C6B 1.7904(14) .
Co2B C4B 1.8258(15) .
Co2B C5B 1.8302(16) .
Co2B C7B 1.9669(12) .
Co2B C8B 1.9697(12) .
Co2A C6A 1.7888(15) .
Co2A C4A 1.8167(16) .
Co2A C5A 1.8250(16) .
Co2A C7A 1.9639(13) .
Co2A C8A 1.9847(14) .
Co2C C6C 1.7926(16) .
Co2C C4C 1.8210(16) .
Co2C C5C 1.8233(15) .
Co2C C8C 1.9607(13) .
Co2C C7C 1.9635(15) .
O2A C2A 1.1320(17) .
O2B C2B 1.1357(16) .
O2C C2C 1.1322(18) .
O3B C3B 1.1324(17) .
C3A O3A 1.1358(17) .
O3C C3C 1.1376(19) .
O4B C4B 1.1309(17) .
O4A C4A 1.1363(17) .
O4C C4C 1.1310(18) .
C5B O5B 1.1291(18) .
C5A O5A 1.1336(19) .
C5C O5C 1.1277(18) .
O6A C6A 1.1328(18) .
O6B C6B 1.1379(17) .
O6C C6C 1.1379(18) .
O7A C16A 1.4401(16) .
O7A H7AA 0.8401 .
O7B C16B 1.4232(16) .
O7B H7BA 0.8401 .
C7C C8C 1.3397(16) .
C7C C14C 1.4922(17) .
C7B C8B 1.3406(17) .
C7B C14B 1.4875(17) .
C7A C8A 1.3387(18) .
C7A C14A 1.4946(18) .
C8A C9A 1.4979(18) .
C8B C9B 1.4951(17) .
C8C C9C 1.4941(16) .
C9B C10B 1.5353(17) .
C9B H9BA 0.9900 .
C9B H9BB 0.9900 .
C9A C10A 1.5392(18) .
C9A H9AA 0.9900 .
C9A H9AB 0.9900 .
C9C C10C 1.5370(19) .
C9C H9CA 0.9900 .
C9C H9CB 0.9900 .
C10C C11C 1.5132(17) .
C10C H10A 0.9900 .
C10C H10B 0.9900 .
C10B C11B 1.5116(17) .
C10B H10C 0.9900 .
C10B H10D 0.9900 .
C10A C11A 1.5123(18) .
C10A H10E 0.9900 .
C10A H10F 0.9900 .
C11B C15B 1.5123(17) .
C11B C12B 1.5157(17) .
C11B H11A 1.0000 .
C11C C12C 1.5157(16) .
C11C C15C 1.5190(18) .
C11C H11B 1.0000 .
C11A C15A 1.5148(18) .
C11A C12A 1.5183(19) .
C11A H11C 1.0000 .
C12A C13A 1.5119(17) .
C12A C15A 1.5149(18) .
C12A H12A 1.0000 .
C12B C13B 1.5111(17) .
C12B C15B 1.5135(17) .
C12B H12B 1.0000 .
C12C C13C 1.5079(17) .
C12C C15C 1.5145(17) .
C12C H12C 1.0000 .
C13B C14B 1.5331(17) .
C13B H13A 0.9900 .
C13B H13B 0.9900 .
C13C C14C 1.5356(18) .
C13C H13C 0.9900 .
C13C H13D 0.9900 .
C13A C14A 1.5352(17) .
C13A H13E 0.9900 .
C13A H13F 0.9900 .
C14A H14A 0.9900 .
C14A H14B 0.9900 .
C14C H14C 0.9900 .
C14C H14D 0.9900 .
C14B H14E 0.9900 .
C14B H14F 0.9900 .
C15A C16A 1.5062(18) .
C15A H15A 1.0000 .
C15B C16B 1.5004(17) .
C15B H15B 1.0000 .
C15C C16C 1.4999(18) .
C15C H15C 1.0000 .
C16C O7C 1.4250(16) .
C16C H16A 0.9900 .
C16C H16B 0.9900 .
C16B H16C 0.9900 .
C16B H16D 0.9900 .
C16A H16E 0.9900 .
C16A H16F 0.9900 .
O7C H7CA 0.8400 .

loop_
_geom_hbond_atom_site_label_D
_geom_hbond_atom_site_label_H
_geom_hbond_atom_site_label_A
_geom_hbond_distance_DH
_geom_hbond_distance_HA
_geom_hbond_distance_DA
_geom_hbond_angle_DHA
_geom_hbond_site_symmetry_A
O7A H7AA O7C 0.84 1.87 2.7036(16) 175.5 .
O7A' H7A' O7B' 0.84 1.88 2.7217(15) 179.9 1_545
O7B H7BA O7C 0.84 1.87 2.6997(15) 168.4 2_576
O7B' H7B' O7A' 0.84 1.88 2.7217(15) 179.9 1_565
O7C H7CA O7B 0.84 1.94 2.6997(15) 149.0 2_576
O7C' H7C' O7A' 0.84 1.86 2.7036(16) 179.9 .

loop_
_geom_torsion_atom_site_label_1
_geom_torsion_atom_site_label_2
_geom_torsion_atom_site_label_3
_geom_torsion_atom_site_label_4
_geom_torsion
_geom_torsion_site_symmetry_1
_geom_torsion_site_symmetry_2
_geom_torsion_site_symmetry_3
_geom_torsion_site_symmetry_4
C14A C7A C8A C9A -5.6(3) . . . .
Co2A C7A C8A C9A -140.30(18) . . . .
Co1A C7A C8A C9A 135.98(19) . . . .
C14A C7A C8A Co1A -141.62(18) . . . .
Co2A C7A C8A Co1A 83.72(4) . . . .
C14A C7A C8A Co2A 134.66(18) . . . .
Co1A C7A C8A Co2A -83.72(4) . . . .
C14B C7B C8B C9B 2.0(3) . . . .
Co1B C7B C8B C9B -134.96(17) . . . .
Co2B C7B C8B C9B 141.26(17) . . . .
C14B C7B C8B Co2B -139.25(17) . . . .
Co1B C7B C8B Co2B 83.78(4) . . . .
C14B C7B C8B Co1B 136.97(17) . . . .
Co2B C7B C8B Co1B -83.78(4) . . . .
C14C C7C C8C C9C 2.2(3) . . . .
Co2C C7C C8C C9C -140.21(19) . . . .
Co1C C7C C8C C9C 135.93(18) . . . .
C14C C7C C8C Co2C 142.45(19) . . . .
Co1C C7C C8C Co2C -83.85(4) . . . .
C14C C7C C8C Co1C -133.69(19) . . . .
Co2C C7C C8C Co1C 83.85(4) . . . .
C7B C8B C9B C10B 24.8(2) . . . .
Co2B C8B C9B C10B 147.58(10) . . . .
Co1B C8B C9B C10B -90.90(13) . . . .
C7A C8A C9A C10A -24.3(2) . . . .
Co1A C8A C9A C10A 93.62(13) . . . .
Co2A C8A C9A C10A -145.58(11) . . . .
C7C C8C C9C C10C -34.3(2) . . . .
Co2C C8C C9C C10C -155.88(10) . . . .
Co1C C8C C9C C10C 82.26(14) . . . .
C8C C9C C10C C11C 74.74(13) . . . .
C8B C9B C10B C11B -73.62(13) . . . .
C8A C9A C10A C11A 74.36(14) . . . .
C9B C10B C11B C15B 161.66(11) . . . .
C9B C10B C11B C12B 87.83(13) . . . .
C9C C10C C11C C12C -85.69(14) . . . .
C9C C10C C11C C15C -159.84(10) . . . .
C9A C10A C11A C15A -162.11(11) . . . .
C9A C10A C11A C12A -88.60(14) . . . .
C10A C11A C12A C13A -0.88(18) . . . .
C15A C11A C12A C13A 111.05(13) . . . .
C10A C11A C12A C15A -111.93(13) . . . .
C10B C11B C12B C13B 1.71(17) . . . .
C15B C11B C12B C13B -111.01(12) . . . .
C10B C11B C12B C15B 112.72(13) . . . .
C10C C11C C12C C13C -0.05(18) . . . .
C15C C11C C12C C13C 111.71(13) . . . .
C10C C11C C12C C15C -111.76(13) . . . .
C15B C12B C13B C14B -162.40(10) . . . .
C11B C12B C13B C14B -89.87(13) . . . .
C15C C12C C13C C14C 161.40(10) . . . .
C11C C12C C13C C14C 87.14(14) . . . .
C15A C12A C13A C14A 160.42(11) . . . .
C11A C12A C13A C14A 87.33(14) . . . .
C8A C7A C14A C13A 30.1(2) . . . .
Co2A C7A C14A C13A 147.05(9) . . . .
Co1A C7A C14A C13A -93.19(13) . . . .
C12A C13A C14A C7A -73.20(13) . . . .
C8C C7C C14C C13C 33.3(2) . . . .
Co2C C7C C14C C13C 157.76(10) . . . .
Co1C C7C C14C C13C -82.27(13) . . . .
C12C C13C C14C C7C -77.13(13) . . . .
C8B C7B C14B C13B -26.3(2) . . . .
Co1B C7B C14B C13B 93.02(13) . . . .
Co2B C7B C14B C13B -147.64(10) . . . .
C12B C13B C14B C7B 73.38(12) . . . .
C10A C11A C15A C16A 1.76(18) . . . .
C12A C11A C15A C16A -111.02(13) . . . .
C10A C11A C15A C12A 112.78(13) . . . .
C13A C12A C15A C16A -1.94(18) . . . .
C11A C12A C15A C16A 110.99(13) . . . .
C13A C12A C15A C11A -112.93(13) . . . .
C10B C11B C15B C16B -2.36(18) . . . .
C12B C11B C15B C16B 110.14(13) . . . .
C10B C11B C15B C12B -112.51(13) . . . .
C13B C12B C15B C16B -0.93(18) . . . .
C11B C12B C15B C16B -112.89(13) . . . .
C13B C12B C15B C11B 111.96(12) . . . .
C13C C12C C15C C16C -2.30(17) . . . .
C11C C12C C15C C16C 111.76(12) . . . .
C13C C12C C15C C11C -114.06(12) . . . .
C10C C11C C15C C16C 4.70(17) . . . .
C12C C11C C15C C16C -109.51(12) . . . .
C10C C11C C15C C12C 114.21(12) . . . .
C12C C15C C16C O7C 79.89(14) . . . .
C11C C15C C16C O7C 151.56(10) . . . .
C11B C15B C16B O7B -154.41(11) . . . .
C12B C15B C16B O7B -81.68(14) . . . .
C11A C15A C16A O7A 167.99(10) . . . .
C12A C15A C16A O7A 95.77(13) . . . .
